data_1542130
loop_
_publ_author_name
'Knappe, P.'
'Mueller, H.'
'Mayer, H.W.'

_publ_section_title
;
 Tetragonal rare earth hydrides RE H(D)2.33 (RE= La, Ce, Pr, Nd, Sm) and a
 neutron diffraction study of Nd D2.36
;
_journal_name_full 'Journal of the Less-Common Metals'
_journal_page_first 323
_journal_page_last 333
_journal_volume 95
_journal_year 1983
_chemical_formula_sum 'D2.36 Nd'
_chemical_name_systematic 'Nd D2.36'
_space_group_IT_number 109
_symmetry_space_group_name_Hall 'I 4bw -2'
_symmetry_space_group_name_H-M 'I 41 m d'
_cell_angle_alpha 90
_cell_angle_beta 90
_cell_angle_gamma 90
_cell_formula_units_Z 8
_cell_length_a 5.413
_cell_length_b 5.413
_cell_length_c 10.87
_cell_volume 318.497
_citation_journal_id_ASTM JCOMAH
_cod_data_source_file Knappe_JCOMAH_1983_1860.cif
_cod_data_source_block D2.36Nd1
_cod_original_cell_volume 318.4972
_cod_original_formula_sum 'D2.36 Nd1'
_cod_database_code 1542130

loop_
_symmetry_equiv_pos_as_xyz
x,y,z
-y,x+1/2,z+1/4
-x+1/2,-y+1/2,z+1/2
y+1/2,-x,z+3/4
-x,y,z
-y,-x+1/2,z+1/4
x+1/2,-y+1/2,z+1/2
y+1/2,x,z+3/4
x+1/2,y+1/2,z+1/2
-y+1/2,x+1,z+3/4
-x+1,-y+1,z+1
y+1,-x+1/2,z+5/4
-x+1/2,y+1/2,z+1/2
-y+1/2,-x+1,z+3/4
x+1,-y+1,z+1
y+1,x+1/2,z+5/4

loop_
_atom_site_label
_atom_site_type_symbol
_atom_site_fract_x
_atom_site_fract_y
_atom_site_fract_z
_atom_site_occupancy
_atom_site_U_iso_or_equiv
Nd2 Nd 0 0 0.514 1 0.0
Nd1 Nd 0 0 0 1 0.0
D2 D 0 0 0.738 0.94 0.0
D1 D 0.247 0.234 0.138 0.94 0.0
